data_2216633
loop_
_publ_author_name
'Zhang, Zhi-Hui'
'Li, Cheng-Peng'
'Tian, Yi-Ling'
'Guo, Ya-Mei'

_publ_section_title
;
 Bis(2,5-di-4-pyridyl-1,3,4-oxadiazole)silver(I) nitrate monohydrate
;
_journal_coeditor_code LH2554
_journal_issue 12
_journal_name_full 'Acta Crystallographica Section E'
_journal_page_first m3044
_journal_page_last m3044
_journal_paper_doi 10.1107/S1600536807057546
_journal_volume 63
_journal_year 2007
_chemical_formula_iupac '[Ag (C12 H8 N4 O)2] N O3 , H2 O'
_chemical_formula_moiety 'C24 H16 Ag N8 O2 + , N O3 - , H2 O'
_chemical_formula_sum 'C24 H18 Ag N9 O6'
_chemical_formula_weight 636.34
_chemical_name_systematic
;
s(2,5-di-4-pyridyl-1,3,4-oxadiazole)silver(I) nitrate monohydrate
;
_space_group_IT_number 14
_symmetry_cell_setting monoclinic
_symmetry_space_group_name_Hall '-P 2yn'
_symmetry_space_group_name_H-M 'P 1 21/n 1'
_atom_sites_solution_hydrogens geom
_atom_sites_solution_primary direct
_atom_sites_solution_secondary difmap
_audit_creation_method SHELXL97
_cell_angle_alpha 90.00
_cell_angle_beta 92.664(3)
_cell_angle_gamma 90.00
_cell_formula_units_Z 4
_cell_length_a 7.3200(19)
_cell_length_b 13.281(3)
_cell_length_c 25.002(6)
_cell_measurement_reflns_used 4561
_cell_measurement_temperature 294(2)
_cell_measurement_theta_max 25.79
_cell_measurement_theta_min 2.24
_cell_volume 2428.0(10)
_computing_cell_refinement 'APEX2 (Bruker, 2003) and SAINT (Bruker, 2001)'
_computing_data_collection 'APEX2 (Bruker, 2003)'
_computing_data_reduction 'SAINT (Bruker, 2001)'
_computing_molecular_graphics
;
SHELXTL (Bruker, 2001) and DIAMOND (Brandenburg, 2005)
;
_computing_publication_material 'SHELXTL (Bruker, 2001)'
_computing_structure_refinement 'SHELXL97 (Sheldrick, 1997)'
_computing_structure_solution 'SHELXS97 (Sheldrick, 1997)'
_diffrn_ambient_temperature 294(2)
_diffrn_measured_fraction_theta_full 1.000
_diffrn_measured_fraction_theta_max 1.000
_diffrn_measurement_device_type 'Bruker APEXII CCD'
_diffrn_measurement_method '\f and \w'
_diffrn_radiation_monochromator graphite
_diffrn_radiation_source 'fine-focus sealed tube'
_diffrn_radiation_type MoK\a
_diffrn_radiation_wavelength 0.71073
_diffrn_reflns_av_R_equivalents 0.0209
_diffrn_reflns_av_sigmaI/netI 0.0248
_diffrn_reflns_limit_h_max 7
_diffrn_reflns_limit_h_min -8
_diffrn_reflns_limit_k_max 15
_diffrn_reflns_limit_k_min -15
_diffrn_reflns_limit_l_max 29
_diffrn_reflns_limit_l_min -29
_diffrn_reflns_number 13051
_diffrn_reflns_theta_full 25.01
_diffrn_reflns_theta_max 25.01
_diffrn_reflns_theta_min 1.74
_exptl_absorpt_coefficient_mu 0.893
_exptl_absorpt_correction_T_max 0.848913
_exptl_absorpt_correction_T_min 0.781000
_exptl_absorpt_correction_type multi-scan
_exptl_absorpt_process_details '(SADABS; Bruker, 2001)'
_exptl_crystal_colour colourless
_exptl_crystal_density_diffrn 1.741
_exptl_crystal_density_method 'not measured'
_exptl_crystal_description block
_exptl_crystal_F_000 1280
_exptl_crystal_size_max 0.14
_exptl_crystal_size_mid 0.13
_exptl_crystal_size_min 0.09
_refine_diff_density_max 0.503
_refine_diff_density_min -0.390
_refine_ls_extinction_method none
_refine_ls_goodness_of_fit_ref 1.021
_refine_ls_hydrogen_treatment constr
_refine_ls_matrix_type full
_refine_ls_number_parameters 361
_refine_ls_number_reflns 4287
_refine_ls_number_restraints 0
_refine_ls_restrained_S_all 1.021
_refine_ls_R_factor_all 0.0479
_refine_ls_R_factor_gt 0.0312
_refine_ls_shift/su_max 0.001
_refine_ls_shift/su_mean 0.000
_refine_ls_structure_factor_coef Fsqd
_refine_ls_weighting_details 'calc w = 1/[\s^2^(Fo^2^)+(0.0405P)^2^+1.1166P] where P=(Fo^2^+2Fc^2^)/3'
_refine_ls_weighting_scheme calc
_refine_ls_wR_factor_gt 0.0774
_refine_ls_wR_factor_ref 0.0852
_reflns_number_gt 3232
_reflns_number_total 4287
_reflns_threshold_expression I>2\s(I)
_cod_data_source_file lh2554.cif
_cod_data_source_block I
_cod_original_cell_volume 2428.0(11)
_cod_original_sg_symbol_H-M 'P 21/n'
_cod_database_code 2216633
_cod_database_fobs_code 2216633

loop_
_symmetry_equiv_pos_as_xyz
'x, y, z'
'-x+1/2, y+1/2, -z+1/2'
'-x, -y, -z'
'x-1/2, -y-1/2, z-1/2'

loop_
_atom_site_type_symbol
_atom_site_label
_atom_site_fract_x
_atom_site_fract_y
_atom_site_fract_z
_atom_site_U_iso_or_equiv
_atom_site_adp_type
_atom_site_calc_flag
_atom_site_refinement_flags
_atom_site_occupancy
Ag Ag1 0.75772(4) 0.494095(15) 0.003989(9) 0.06022(12) Uani d . 1
O O1 0.7828(2) 0.01648(12) 0.14056(6) 0.0331(4) Uani d . 1
O O2 0.7228(2) 0.96348(13) -0.13712(6) 0.0353(4) Uani d . 1
O O3 0.3960(5) 0.5442(2) 0.15393(12) 0.0977(9) Uani d . 1
O O4 0.6848(4) 0.5320(2) 0.14858(12) 0.0962(9) Uani d . 1
O O5 0.5187(5) 0.5726(2) 0.07974(11) 0.1103(11) Uani d . 1
N N1 0.7338(3) 0.34138(15) 0.03382(8) 0.0400(5) Uani d . 1
N N2 0.6208(3) -0.03195(16) 0.06841(8) 0.0390(5) Uani d . 1
N N3 0.6508(3) -0.11581(15) 0.10182(8) 0.0394(5) Uani d . 1
N N4 0.9379(4) -0.26272(19) 0.27527(9) 0.0542(6) Uani d . 1
N N5 0.7790(3) 0.64634(16) -0.02698(9) 0.0422(5) Uani d . 1
N N6 0.8743(3) 1.02181(15) -0.06527(8) 0.0385(5) Uani d . 1
N N7 0.8432(3) 1.10181(16) -0.10126(8) 0.0403(5) Uani d . 1
N N8 0.5575(4) 1.2125(2) -0.28380(10) 0.0635(8) Uani d . 1
N N9 0.5326(5) 0.55187(18) 0.12635(12) 0.0624(8) Uani d . 1
C C1 0.7127(3) 0.14629(17) 0.07331(9) 0.0294(5) Uani d . 1
C C2 0.7864(3) 0.22346(18) 0.10502(9) 0.0351(6) Uani d . 1
H H2 0.8297 0.2108 0.1399 0.042 Uiso calc R 1
C C3 0.7942(4) 0.31880(19) 0.08386(10) 0.0402(6) Uani d . 1
H H3 0.8437 0.3701 0.1053 0.048 Uiso calc R 1
C C4 0.6629(4) 0.26646(19) 0.00361(10) 0.0391(6) Uani d . 1
H H4 0.6216 0.2810 -0.0313 0.047 Uiso calc R 1
C C5 0.6482(4) 0.16930(18) 0.02156(9) 0.0354(6) Uani d . 1
H H5 0.5960 0.1197 -0.0005 0.042 Uiso calc R 1
C C6 0.7006(3) 0.04297(18) 0.09256(9) 0.0315(6) Uani d . 1
C C7 0.7458(3) -0.08427(18) 0.14297(10) 0.0331(6) Uani d . 1
C C8 0.8143(4) -0.14296(19) 0.18910(10) 0.0359(6) Uani d . 1
C C9 0.8063(4) -0.2469(2) 0.18619(11) 0.0457(7) Uani d . 1
H H9 0.7597 -0.2788 0.1554 0.055 Uiso calc R 1
C C10 0.8688(4) -0.3024(2) 0.22991(12) 0.0535(8) Uani d . 1
H H10 0.8621 -0.3722 0.2275 0.064 Uiso calc R 1
C C11 0.9429(4) -0.1626(2) 0.27713(11) 0.0508(8) Uani d . 1
H H11 0.9894 -0.1329 0.3086 0.061 Uiso calc R 1
C C12 0.8842(4) -0.0996(2) 0.23588(10) 0.0426(7) Uani d . 1
H H12 0.8917 -0.0300 0.2395 0.051 Uiso calc R 1
C C13 0.7920(3) 0.84052(18) -0.06722(9) 0.0319(6) Uani d . 1
C C14 0.7207(4) 0.76235(19) -0.09872(10) 0.0378(6) Uani d . 1
H H14 0.6758 0.7742 -0.1336 0.045 Uiso calc R 1
C C15 0.7181(4) 0.66720(19) -0.07716(11) 0.0430(7) Uani d . 1
H H15 0.6719 0.6148 -0.0984 0.052 Uiso calc R 1
C C16 0.8458(4) 0.72245(19) 0.00307(10) 0.0399(6) Uani d . 1
H H16 0.8871 0.7089 0.0381 0.048 Uiso calc R 1
C C17 0.8562(4) 0.81970(18) -0.01540(9) 0.0363(6) Uani d . 1
H H17 0.9053 0.8705 0.0065 0.044 Uiso calc R 1
C C18 0.8010(3) 0.94280(18) -0.08788(9) 0.0324(6) Uani d . 1
C C19 0.7541(4) 1.06397(18) -0.14211(10) 0.0348(6) Uani d . 1
C C20 0.6850(4) 1.1144(2) -0.19096(10) 0.0379(6) Uani d . 1
C C21 0.6799(4) 1.2186(2) -0.19361(11) 0.0467(7) Uani d . 1
H H21 0.7187 1.2576 -0.1643 0.056 Uiso calc R 1
C C22 0.6162(5) 1.2629(3) -0.24038(13) 0.0594(8) Uani d . 1
H H22 0.6138 1.3328 -0.2418 0.071 Uiso calc R 1
C C23 0.5636(5) 1.1129(3) -0.28027(12) 0.0640(9) Uani d . 1
H H23 0.5237 1.0761 -0.3102 0.077 Uiso calc R 1
C C24 0.6249(4) 1.0599(2) -0.23536(11) 0.0510(7) Uani d . 1
H H24 0.6255 0.9899 -0.2351 0.061 Uiso calc R 1
O O6 0.0299(5) 0.5615(2) 0.09432(11) 0.1088(10) Uani d . 1
H H6A -0.0340 0.5408 0.1197 0.163 Uiso d R 1
H H6B 0.1381 0.5810 0.1026 0.163 Uiso d R 1

loop_
_atom_site_aniso_label
_atom_site_aniso_U_11
_atom_site_aniso_U_22
_atom_site_aniso_U_33
_atom_site_aniso_U_12
_atom_site_aniso_U_13
_atom_site_aniso_U_23
Ag1 0.0852(2) 0.03234(14) 0.06241(18) -0.00484(12) -0.00465(14) 0.01112(10)
O1 0.0375(10) 0.0287(9) 0.0324(9) -0.0012(7) -0.0035(7) 0.0006(7)
O2 0.0401(11) 0.0334(9) 0.0318(9) -0.0022(8) -0.0060(8) -0.0008(7)
O3 0.118(3) 0.0802(19) 0.096(2) 0.0038(18) 0.0234(19) -0.0079(16)
O4 0.106(2) 0.0663(16) 0.112(2) -0.0123(16) -0.0351(19) 0.0043(15)
O5 0.159(3) 0.108(2) 0.0636(18) 0.023(2) -0.0036(18) 0.0261(16)
N1 0.0477(15) 0.0320(11) 0.0396(12) -0.0005(10) -0.0035(10) 0.0025(9)
N2 0.0454(14) 0.0339(11) 0.0370(12) -0.0049(10) -0.0072(10) 0.0031(9)
N3 0.0457(15) 0.0327(11) 0.0392(12) -0.0059(10) -0.0039(10) 0.0039(9)
N4 0.0566(17) 0.0581(16) 0.0474(14) 0.0071(13) -0.0035(12) 0.0134(12)
N5 0.0515(15) 0.0339(11) 0.0409(13) -0.0007(11) -0.0010(11) 0.0034(9)
N6 0.0443(14) 0.0330(11) 0.0372(12) -0.0028(10) -0.0074(10) 0.0013(9)
N7 0.0482(15) 0.0330(11) 0.0389(12) -0.0030(10) -0.0073(11) 0.0021(9)
N8 0.0556(18) 0.086(2) 0.0479(16) 0.0098(15) -0.0030(13) 0.0239(14)
N9 0.088(2) 0.0349(14) 0.0635(19) -0.0041(15) -0.0099(18) -0.0045(12)
C1 0.0263(14) 0.0315(12) 0.0305(13) 0.0004(10) 0.0014(10) -0.0017(9)
C2 0.0388(16) 0.0366(13) 0.0294(12) 0.0001(12) -0.0038(11) -0.0026(10)
C3 0.0475(18) 0.0313(13) 0.0413(15) -0.0042(12) -0.0023(12) -0.0060(11)
C4 0.0459(17) 0.0374(14) 0.0335(13) 0.0001(13) -0.0045(12) 0.0025(11)
C5 0.0389(16) 0.0347(13) 0.0320(13) -0.0014(11) -0.0035(11) -0.0040(10)
C6 0.0307(15) 0.0353(13) 0.0282(12) -0.0004(11) -0.0001(10) -0.0012(10)
C7 0.0340(15) 0.0300(13) 0.0354(13) -0.0021(11) 0.0032(11) -0.0004(10)
C8 0.0343(15) 0.0387(14) 0.0347(13) 0.0006(12) 0.0013(11) 0.0054(11)
C9 0.0520(19) 0.0383(14) 0.0459(16) -0.0030(13) -0.0073(13) 0.0036(12)
C10 0.059(2) 0.0407(15) 0.0601(19) 0.0021(15) -0.0047(16) 0.0110(14)
C11 0.055(2) 0.062(2) 0.0354(15) 0.0054(16) -0.0038(13) 0.0010(13)
C12 0.0473(18) 0.0419(15) 0.0384(15) 0.0025(13) -0.0013(13) 0.0002(11)
C13 0.0296(15) 0.0342(13) 0.0319(13) 0.0024(11) 0.0006(11) -0.0002(10)
C14 0.0420(17) 0.0382(14) 0.0325(13) -0.0034(12) -0.0051(12) -0.0018(10)
C15 0.0513(18) 0.0340(14) 0.0431(15) -0.0065(13) -0.0042(13) -0.0060(11)
C16 0.0469(18) 0.0400(14) 0.0323(13) 0.0025(13) -0.0034(12) 0.0033(11)
C17 0.0397(16) 0.0359(13) 0.0331(13) -0.0021(12) -0.0019(11) -0.0051(10)
C18 0.0298(15) 0.0357(14) 0.0315(13) 0.0000(11) -0.0016(11) -0.0033(10)
C19 0.0357(16) 0.0336(13) 0.0350(14) -0.0002(11) 0.0013(12) 0.0023(10)
C20 0.0318(15) 0.0475(15) 0.0341(14) 0.0018(12) 0.0004(11) 0.0041(11)
C21 0.0520(19) 0.0447(16) 0.0436(15) 0.0025(14) 0.0017(13) 0.0073(12)
C22 0.057(2) 0.063(2) 0.058(2) 0.0065(17) 0.0033(16) 0.0220(16)
C23 0.060(2) 0.093(3) 0.0373(17) 0.0018(19) -0.0141(15) 0.0005(16)
C24 0.054(2) 0.0558(18) 0.0427(16) 0.0007(15) -0.0102(14) -0.0016(13)
O6 0.129(3) 0.121(3) 0.0761(19) 0.025(2) -0.0020(18) -0.0038(17)

loop_
_atom_type_symbol
_atom_type_description
_atom_type_scat_dispersion_real
_atom_type_scat_dispersion_imag
_atom_type_scat_source
C C 0.0033 0.0016 'International Tables Vol C Tables 4.2.6.8 and 6.1.1.4'
H H 0.0000 0.0000 'International Tables Vol C Tables 4.2.6.8 and 6.1.1.4'
N N 0.0061 0.0033 'International Tables Vol C Tables 4.2.6.8 and 6.1.1.4'
O O 0.0106 0.0060 'International Tables Vol C Tables 4.2.6.8 and 6.1.1.4'
Ag Ag -0.8971 1.1015 'International Tables Vol C Tables 4.2.6.8 and 6.1.1.4'

loop_
_geom_angle_atom_site_label_1
_geom_angle_atom_site_label_2
_geom_angle_atom_site_label_3
_geom_angle
_geom_angle_publ_flag
N1 Ag1 N5 179.10(8) y
C6 O1 C7 102.18(18) ?
C19 O2 C18 102.44(18) ?
C4 N1 C3 117.5(2) ?
C4 N1 Ag1 122.40(17) ?
C3 N1 Ag1 120.05(17) ?
C6 N2 N3 106.20(19) ?
C7 N3 N2 106.4(2) ?
C10 N4 C11 115.8(2) ?
C16 N5 C15 117.8(2) ?
C16 N5 Ag1 122.21(17) ?
C15 N5 Ag1 119.95(17) ?
C18 N6 N7 106.34(19) ?
C19 N7 N6 105.9(2) ?
C23 N8 C22 116.0(3) ?
O5 N9 O3 121.6(4) ?
O5 N9 O4 121.0(4) ?
O3 N9 O4 117.3(3) ?
C2 C1 C5 118.3(2) ?
C2 C1 C6 122.3(2) ?
C5 C1 C6 119.4(2) ?
C3 C2 C1 118.8(2) ?
C3 C2 H2 120.6 ?
C1 C2 H2 120.6 ?
N1 C3 C2 123.2(2) ?
N1 C3 H3 118.4 ?
C2 C3 H3 118.4 ?
N1 C4 C5 123.3(2) ?
N1 C4 H4 118.4 ?
C5 C4 H4 118.4 ?
C4 C5 C1 118.9(2) ?
C4 C5 H5 120.6 ?
C1 C5 H5 120.6 ?
N2 C6 O1 112.6(2) ?
N2 C6 C1 127.2(2) ?
O1 C6 C1 120.1(2) ?
N3 C7 O1 112.6(2) ?
N3 C7 C8 127.7(2) ?
O1 C7 C8 119.7(2) ?
C12 C8 C9 118.3(2) ?
C12 C8 C7 123.1(2) ?
C9 C8 C7 118.6(2) ?
C10 C9 C8 118.7(3) ?
C10 C9 H9 120.7 ?
C8 C9 H9 120.7 ?
N4 C10 C9 124.4(3) ?
N4 C10 H10 117.8 ?
C9 C10 H10 117.8 ?
N4 C11 C12 124.9(3) ?
N4 C11 H11 117.5 ?
C12 C11 H11 117.5 ?
C8 C12 C11 118.0(3) ?
C8 C12 H12 121.0 ?
C11 C12 H12 121.0 ?
C17 C13 C14 118.9(2) ?
C17 C13 C18 119.9(2) ?
C14 C13 C18 121.2(2) ?
C15 C14 C13 118.4(2) ?
C15 C14 H14 120.8 ?
C13 C14 H14 120.8 ?
N5 C15 C14 123.2(2) ?
N5 C15 H15 118.4 ?
C14 C15 H15 118.4 ?
N5 C16 C17 123.0(2) ?
N5 C16 H16 118.5 ?
C17 C16 H16 118.5 ?
C16 C17 C13 118.7(2) ?
C16 C17 H17 120.7 ?
C13 C17 H17 120.7 ?
N6 C18 O2 112.3(2) ?
N6 C18 C13 128.7(2) ?
O2 C18 C13 119.0(2) ?
N7 C19 O2 113.0(2) ?
N7 C19 C20 128.8(2) ?
O2 C19 C20 118.2(2) ?
C24 C20 C21 118.6(3) ?
C24 C20 C19 121.1(2) ?
C21 C20 C19 120.3(2) ?
C22 C21 C20 118.4(3) ?
C22 C21 H21 120.8 ?
C20 C21 H21 120.8 ?
N8 C22 C21 124.4(3) ?
N8 C22 H22 117.8 ?
C21 C22 H22 117.8 ?
N8 C23 C24 124.8(3) ?
N8 C23 H23 117.6 ?
C24 C23 H23 117.6 ?
C20 C24 C23 117.7(3) ?
C20 C24 H24 121.1 ?
C23 C24 H24 121.1 ?
H6A O6 H6B 117.1 ?

loop_
_geom_bond_atom_site_label_1
_geom_bond_atom_site_label_2
_geom_bond_distance
_geom_bond_publ_flag
Ag1 N1 2.171(2) y
Ag1 N5 2.173(2) y
O1 C6 1.364(3) ?
O1 C7 1.367(3) ?
O2 C19 1.361(3) ?
O2 C18 1.361(3) ?
O3 N9 1.245(4) ?
O4 N9 1.250(4) ?
O5 N9 1.197(3) ?
N1 C4 1.339(3) ?
N1 C3 1.341(3) ?
N2 C6 1.289(3) ?
N2 N3 1.403(3) ?
N3 C7 1.285(3) ?
N4 C10 1.329(4) ?
N4 C11 1.331(4) ?
N5 C16 1.338(3) ?
N5 C15 1.341(3) ?
N6 C18 1.296(3) ?
N6 N7 1.404(3) ?
N7 C19 1.288(3) ?
N8 C23 1.327(4) ?
N8 C22 1.329(4) ?
C1 C2 1.389(3) ?
C1 C5 1.391(3) ?
C1 C6 1.458(3) ?
C2 C3 1.375(3) ?
C2 H2 0.9300 ?
C3 H3 0.9300 ?
C4 C5 1.372(3) ?
C4 H4 0.9300 ?
C5 H5 0.9300 ?
C7 C8 1.461(3) ?
C8 C12 1.381(4) ?
C8 C9 1.384(4) ?
C9 C10 1.378(4) ?
C9 H9 0.9300 ?
C10 H10 0.9300 ?
C11 C12 1.381(4) ?
C11 H11 0.9300 ?
C12 H12 0.9300 ?
C13 C17 1.385(3) ?
C13 C14 1.390(3) ?
C13 C18 1.456(3) ?
C14 C15 1.374(4) ?
C14 H14 0.9300 ?
C15 H15 0.9300 ?
C16 C17 1.375(3) ?
C16 H16 0.9300 ?
C17 H17 0.9300 ?
C19 C20 1.462(3) ?
C20 C24 1.380(4) ?
C20 C21 1.386(4) ?
C21 C22 1.371(4) ?
C21 H21 0.9300 ?
C22 H22 0.9300 ?
C23 C24 1.383(4) ?
C23 H23 0.9300 ?
C24 H24 0.9300 ?
O6 H6A 0.8505 ?
O6 H6B 0.8501 ?

loop_
_geom_hbond_atom_site_label_D
_geom_hbond_atom_site_label_H
_geom_hbond_atom_site_label_A
_geom_hbond_site_symmetry_A
_geom_hbond_distance_DH
_geom_hbond_distance_HA
_geom_hbond_distance_DA
_geom_hbond_angle_DHA
_geom_hbond_publ_flag
O6 H6A O4 1_455 0.85 2.22 2.949(5) 144 yes
O6 H6B O3 . 0.85 2.29 3.014(5) 144 yes
C4 H4 O5 3_665 0.93 2.49 3.228(4) 137 yes
C5 H5 N2 3_655 0.93 2.55 3.443(3) 161 yes
C9 H9 O4 1_545 0.93 2.58 3.197(4) 125 yes
C15 H15 O3 3_665 0.93 2.56 3.481(4) 169 yes
C17 H17 N6 3_775 0.93 2.57 3.467(3) 163 yes

loop_
_geom_torsion_atom_site_label_1
_geom_torsion_atom_site_label_2
_geom_torsion_atom_site_label_3
_geom_torsion_atom_site_label_4
_geom_torsion
C6 N2 N3 C7 -0.1(3)
C18 N6 N7 C19 0.1(3)
C5 C1 C2 C3 -0.6(4)
C6 C1 C2 C3 179.6(2)
C4 N1 C3 C2 0.0(4)
Ag1 N1 C3 C2 -178.8(2)
C1 C2 C3 N1 0.0(4)
C3 N1 C4 C5 0.6(4)
Ag1 N1 C4 C5 179.4(2)
N1 C4 C5 C1 -1.2(4)
C2 C1 C5 C4 1.2(4)
C6 C1 C5 C4 -179.0(2)
N3 N2 C6 O1 -0.3(3)
N3 N2 C6 C1 178.2(2)
C7 O1 C6 N2 0.6(3)
C7 O1 C6 C1 -178.1(2)
C2 C1 C6 N2 173.4(3)
C5 C1 C6 N2 -6.4(4)
C2 C1 C6 O1 -8.2(4)
C5 C1 C6 O1 172.0(2)
N2 N3 C7 O1 0.5(3)
N2 N3 C7 C8 -179.2(2)
C6 O1 C7 N3 -0.6(3)
C6 O1 C7 C8 179.1(2)
N3 C7 C8 C12 -167.0(3)
O1 C7 C8 C12 13.3(4)
N3 C7 C8 C9 12.0(4)
O1 C7 C8 C9 -167.7(2)
C12 C8 C9 C10 -0.2(4)
C7 C8 C9 C10 -179.2(3)
C11 N4 C10 C9 0.7(5)
C8 C9 C10 N4 -0.3(5)
C10 N4 C11 C12 -0.7(5)
C9 C8 C12 C11 0.2(4)
C7 C8 C12 C11 179.2(3)
N4 C11 C12 C8 0.3(5)
C17 C13 C14 C15 -0.5(4)
C18 C13 C14 C15 179.2(2)
C16 N5 C15 C14 -0.2(4)
Ag1 N5 C15 C14 177.4(2)
C13 C14 C15 N5 0.8(4)
C15 N5 C16 C17 -0.7(4)
Ag1 N5 C16 C17 -178.3(2)
N5 C16 C17 C13 1.0(4)
C14 C13 C17 C16 -0.4(4)
C18 C13 C17 C16 179.9(2)
N7 N6 C18 O2 0.4(3)
N7 N6 C18 C13 -178.9(2)
C19 O2 C18 N6 -0.7(3)
C19 O2 C18 C13 178.7(2)
C17 C13 C18 N6 5.0(4)
C14 C13 C18 N6 -174.7(3)
C17 C13 C18 O2 -174.3(2)
C14 C13 C18 O2 6.1(4)
N6 N7 C19 O2 -0.5(3)
N6 N7 C19 C20 179.2(3)
C18 O2 C19 N7 0.7(3)
C18 O2 C19 C20 -179.0(2)
N7 C19 C20 C24 166.7(3)
O2 C19 C20 C24 -13.6(4)
N7 C19 C20 C21 -12.8(4)
O2 C19 C20 C21 166.9(2)
C24 C20 C21 C22 -0.4(4)
C19 C20 C21 C22 179.2(3)
C23 N8 C22 C21 -0.3(5)
C20 C21 C22 N8 0.3(5)
C22 N8 C23 C24 0.3(5)
C21 C20 C24 C23 0.4(4)
C19 C20 C24 C23 -179.2(3)
N8 C23 C24 C20 -0.3(5)
